data_2006607
loop_
_publ_author_name
'K. Gunasekaran'
'D. Velmurugan'
'P. Murugan'

_publ_section_title 3,3,6,6-Tetramethyl-9-(2-phenylethyl)-3,4,6,7,9,10-hexahydro-1,8(2<i>H</i>,5<i>H</i>)-acridinedione
_journal_issue 10
_journal_name_full 'Acta Crystallographica Section C'
_journal_page_first 1512
_journal_page_last 1514
_journal_paper_doi 10.1107/S0108270197006987
_journal_volume 53
_journal_year 1997
_chemical_formula_sum 'C25 H31 N O2'
_chemical_formula_weight 377.51
_chemical_name_systematic
;
9-(2-phenylethyl)-3,3,6,6 tetramethyl-3,4,6,7,910-hexahydro-1,8(2H,5H)
acridine dione
;
_space_group_IT_number 14
_symmetry_cell_setting monoclinic
_symmetry_space_group_name_Hall '-P 2ybc'
_symmetry_space_group_name_H-M 'P 1 21/c 1'
_audit_creation_method SHELXL
_cell_angle_alpha 90.00
_cell_angle_beta 108.300(10)
_cell_angle_gamma 90.00
_cell_formula_units_Z 4
_cell_length_a 16.6570(10)
_cell_length_b 7.351(2)
_cell_length_c 18.400(2)
_cell_measurement_reflns_used 22
_cell_measurement_temperature 293(2)
_cell_measurement_theta_max 23
_cell_measurement_theta_min 8
_cell_volume 2139.1(7)
_computing_cell_refinement SDP
_computing_data_collection 'SDP (Frenz, 1978)'
_computing_data_reduction SDP
_computing_molecular_graphics 'ORTEPII (Johnson, 1976)'
_computing_publication_material 'SHELXL93, PARST (Nardelli, 1983)'
_computing_structure_refinement SHELXL93
_computing_structure_solution 'SHELXS86 (Sheldrick, 1990)'
_diffrn_ambient_temperature 293(2)
_diffrn_measurement_device 'Enraf Nonius CAD4'
_diffrn_measurement_method \w/2\q
_diffrn_radiation_monochromator graphite
_diffrn_radiation_source 'fine-focus sealed tube'
_diffrn_radiation_type MoK\a
_diffrn_radiation_wavelength 0.71073
_diffrn_reflns_av_R_equivalents 0.0591
_diffrn_reflns_av_sigmaI/netI 0.0114
_diffrn_reflns_limit_h_max 21
_diffrn_reflns_limit_h_min 0
_diffrn_reflns_limit_k_max 9
_diffrn_reflns_limit_k_min 0
_diffrn_reflns_limit_l_max 21
_diffrn_reflns_limit_l_min -22
_diffrn_reflns_number 4475
_diffrn_reflns_theta_max 26.67
_diffrn_reflns_theta_min 1.29
_diffrn_standards_decay_% <2
_diffrn_standards_interval_count 200
_diffrn_standards_interval_time 60
_diffrn_standards_number 3
_exptl_absorpt_coefficient_mu 0.073
_exptl_absorpt_correction_type none
_exptl_crystal_colour 'pale yellow'
_exptl_crystal_density_diffrn 1.172
_exptl_crystal_density_method 'not measured'
_exptl_crystal_description rectangular
_exptl_crystal_F_000 816
_exptl_crystal_size_max 0.4
_exptl_crystal_size_mid 0.3
_exptl_crystal_size_min 0.15
_refine_diff_density_max 0.259
_refine_diff_density_min -0.233
_refine_ls_extinction_coef 0.046(2)
_refine_ls_extinction_method 'SHELXL93 (Sheldrick, 1993)'
_refine_ls_goodness_of_fit_all 1.066
_refine_ls_goodness_of_fit_obs 1.096
_refine_ls_hydrogen_treatment 'All H atoms refined isotropically'
_refine_ls_matrix_type fullcycle
_refine_ls_number_parameters 378
_refine_ls_number_reflns 4301
_refine_ls_number_restraints 0
_refine_ls_restrained_S_all 1.201
_refine_ls_restrained_S_obs 1.096
_refine_ls_R_factor_all 0.0583
_refine_ls_R_factor_obs .0515
_refine_ls_shift/esd_max 0.043
_refine_ls_shift/esd_mean 0.003
_refine_ls_structure_factor_coef Fsqd
_refine_ls_weighting_details 'w = 1/[\s^2^(Fo^2^)+(0.0816P)^2^+0.3362P] where P=(Fo^2^+2Fc^2^)/3'
_refine_ls_weighting_scheme calc
_refine_ls_wR_factor_all 0.1604
_refine_ls_wR_factor_obs .1386
_reflns_number_observed 3886
_reflns_number_total 4320
_reflns_observed_criterion >2sigma(I)
_cod_data_source_file na1284.cif
_cod_data_source_block 1
_cod_depositor_comments
;
The following automatic conversions were performed:

'_refine_ls_weighting_scheme' value 'calc w =
1/[\s^2^(Fo^2^)+(0.0816P)^2^+0.3362P] where P=(Fo^2^+2Fc^2^)/3' was
changed to 'calc'. New tag '_refine_ls_weighting_details' was
created. The value of the new tag was set to 'w =
1/[\s^2^(Fo^2^)+(0.0816P)^2^+0.3362P] where P=(Fo^2^+2Fc^2^)/3'.

Automatic conversion script
Id: cif_fix_values 3143 2015-03-26 13:38:13Z robertas 
;
_cod_original_cell_volume 2139.1(6)
_cod_original_sg_symbol_H-M 'P 21/c'
_cod_database_code 2006607

loop_
_symmetry_equiv_pos_as_xyz
'x, y, z'
'-x, y+1/2, -z+1/2'
'-x, -y, -z'
'x, -y-1/2, z-1/2'

loop_
_atom_site_aniso_label
_atom_site_aniso_U_11
_atom_site_aniso_U_22
_atom_site_aniso_U_33
_atom_site_aniso_U_12
_atom_site_aniso_U_13
_atom_site_aniso_U_23
O1 .0651(4) .0342(3) .0863(5) .0034(3) .0152(3) -.0023(3)
O2 .1099(5) .0547(4) .1066(5) .0089(4) .0579(4) -.0215(4)
C1 .0571(4) .0419(4) .0567(5) .0005(4) .0168(4) -.0046(4)
C1a .0411(3) .0363(4) .0475(4) .0044(3) .0057(3) -.0003(3)
C2 .0502(4) .0467(5) .0682(5) .0040(4) .0191(4) .0017(4)
C3 .0582(5) .0444(5) .0760(6) .0038(4) .0198(4) .0095(4)
C4 .0399(4) .0367(4) .0653(5) .0052(3) .0035(4) .0012(4)
C4a .0417(4) .0365(4) .0506(4) .0056(3) .0031(3) -.0023(3)
C5 .0646(5) .0459(5) .0617(5) .0177(4) .0191(4) -.0016(4)
C5a .0505(4) .0384(4) .0491(4) .0101(3) .0098(3) -.0018(3)
C6 .0551(4) .0604(5) .0673(5) .0156(4) .0215(4) -.0004(4)
C7 .0457(4) .0506(5) .0544(5) .0073(4) .0125(3) .0034(4)
C8 .0541(4) .0421(4) .0581(5) .0025(4) .0168(4) -.0044(4)
C8a .0454(4) .0390(4) .0473(4) .0074(3) .0091(3) -.0010(3)
C9 .0547(4) .0338(4) .0540(5) .0087(3) .0086(4) -.0062(3)
N10 .0542(3) .0321(3) .0562(4) .0039(3) .0178(3) -.0054(3)
C11 .0445(5) .0786(8) .1067(9) .0081(5) .0123(5) .0022(7)
C12 .0931(6) .0617(7) .0936(7) .0003(6) .0521(6) .0041(5)
C13 .0520(5) .0690(6) .0785(6) .0012(5) .0198(4) .0038(5)
C14 .0630(5) .0684(6) .0637(6) .0042(5) .0064(5) .0140(5)
C15 .0668(5) .0442(5) .0546(5) .0019(4) .0041(4) -.0103(4)
C16 .0691(6) .0543(5) .0589(5) .0097(5) -.0059(5) -.0079(4)
C17 .0615(5) .0459(5) .0534(5) .0036(4) .0023(4) -.0007(4)
C18 .0702(6) .0581(6) .0610(5) .0060(5) .0142(5) .0017(5)
C19 .1015(9) .0778(8) .0515(6) .0176(7) .0047(6) .0031(5)
C20 .0842(8) .0712(7) .0769(7) .0074(6) -.0224(6) -.0053(6)
C21 .0669(7) .0745(8) .1162(11) -.0136(6) -.0006(7) .0066(8)
C22 .0773(7) .0739(7) .0738(7) -.0094(6) .0102(6) .0148(6)

loop_
_atom_site_label
_atom_site_fract_x
_atom_site_fract_y
_atom_site_fract_z
_atom_site_U_iso_or_equiv
_atom_site_thermal_displace_type
_atom_site_calc_flag
_atom_site_refinement_flags
_atom_site_occupancy
_atom_site_disorder_group
_atom_site_type_symbol
H1A .2985(7) .0930(16) .6181(6) .065(3) Uiso d . 1 . H
H1B .2229(7) .1993(16) .5608(6) .066(3) Uiso d . 1 . H
H3A .2854(8) -.2551(19) .6277(8) .087(4) Uiso d . 1 . H
H3B .1952(9) -.343(2) .5876(8) .093(4) Uiso d . 1 . H
H6A .5375(8) .0718(19) .4097(7) .082(4) Uiso d . 1 . H
H6B .5127(7) .0754(17) .3160(7) .072(3) Uiso d . 1 . H
H8A .3921(7) .4224(16) .4241(7) .069(3) Uiso d . 1 . H
H8B .4732(7) .3087(17) .4775(7) .069(3) Uiso d . 1 . H
H9 .3371(6) -.2822(15) .4089(6) .056(3) Uiso d . 1 . H
H10 .3090(6) .2873(15) .4915(6) .053(3) Uiso d . 1 . H
H11A .0786(9) .052(2) .5173(8) .098(4) Uiso d . 1 . H
H11B .1119(10) -.080(2) .4618(9) .116(5) Uiso d . 1 . H
H11C .0658(10) -.171(2) .5270(9) .109(5) Uiso d . 1 . H
H12A .1447(10) .090(2) .6597(9) .110(5) Uiso d . 1 . H
H12B .1359(8) -.127(2) .6665(8) .086(4) Uiso d . 1 . H
H12C .2310(12) -.052(3) .7021(11) .147(7) Uiso d . 1 . H
H13A .5772(7) .4047(19) .4242(7) .080(4) Uiso d . 1 . H
H13B .5112(7) .5514(17) .3702(6) .072(3) Uiso d . 1 . H
H13C .5567(8) .4047(19) .3275(7) .082(4) Uiso d . 1 . H
H14A .3446(7) .2439(18) .2764(7) .074(3) Uiso d . 1 . H
H14B .3740(8) .4487(18) .2837(7) .079(4) Uiso d . 1 . H
H14C .4213(10) .313(3) .2401(10) .116(6) Uiso d . 1 . H
H15A .2526(7) -.1943(16) .2876(7) .071(3) Uiso d . 1 . H
H15B .1978(8) -.2796(18) .3381(7) .079(4) Uiso d . 1 . H
H16A .1579(9) .037(2) .3629(8) .097(4) Uiso d . 1 . H
H16B .2147(8) .1121(19) .3135(8) .090(4) Uiso d . 1 . H
H18 .1585(9) .099(2) .1717(8) .100(5) Uiso d . 1 . H
H19 .0426(8) .0835(19) .0624(7) .085(4) Uiso d . 1 . H
H20 -.0870(9) -.025(2) .0690(8) .107(5) Uiso d . 1 . H
H21 -.0997(10) -.145(3) .1882(10) .125(6) Uiso d . 1 . H
H22 .0223(8) -.123(2) .3006(8) .088(4) Uiso d . 1 . H
O1 .26146(5) -.44536(9) .49096(5) .0638(2) Uani d . 1 . O
O2 .42516(6) -.19247(11) .32141(5) .0848(2) Uani d . 1 . O
C1 .24938(6) .07926(13) .56940(5) .0522(2) Uani d . 1 . C
C1a .28346(5) .03507(11) .50540(5) .0435(2) Uani d . 1 . C
C2 .18966(6) -.06625(13) .58148(6) .0549(2) Uani d . 1 . C
C3 .23220(6) -.25094(14) .58282(6) .0598(3) Uani d . 1 . C
C4 .25887(5) -.28804(12) .51343(6) .0503(2) Uani d . 1 . C
C4a .28375(5) -.13451(11) .47623(5) .0456(2) Uani d . 1 . C
C5 .42838(6) -.05165(13) .35738(6) .0576(2) Uani d . 1 . C
C5a .36981(5) -.01682(12) .40026(5) .0474(2) Uani d . 1 . C
C6 .49340(6) .0909(2) .36049(6) .0604(3) Uani d . 1 . C
C7 .46111(5) .28568(13) .36051(5) .0510(2) Uani d . 1 . C
C8 .42501(6) .30358(12) .42687(5) .0516(2) Uani d . 1 . C
C8a .36964(5) .14822(11) .43275(5) .0452(2) Uani d . 1 . C
C9 .30866(6) -.16340(11) .40488(5) .0495(2) Uani d . 1 . C
N10 .31834(5) .17791(9) .47779(4) .0474(2) Uani d . 1 . N
C11 .10644(7) -.0630(2) .51602(8) .0793(4) Uani d . 1 . C
C12 .17296(8) -.0340(2) .65736(8) .0775(3) Uani d . 1 . C
C13 .53340(6) .4202(2) .37122(7) .0666(3) Uani d . 1 . C
C14 .39410(7) .3257(2) .28414(7) .0682(3) Uani d . 1 . C
C15 .23133(7) -.17308(13) .33233(6) .0586(3) Uani d . 1 . C
C16 .17709(7) -.0010(2) .31742(6) .0668(3) Uani d . 1 . C
C17 .10154(6) -.01323(14) .24646(6) .0573(3) Uani d . 1 . C
C18 .10599(7) .0450(2) .17678(6) .0646(3) Uani d . 1 . C
C19 .03661(9) .0391(2) .11168(7) .0814(4) Uani d . 1 . C
C20 -.03822(9) -.0267(2) .11575(8) .0885(4) Uani d . 1 . C
C21 -.04388(9) -.0866(2) .18450(10) .0927(5) Uani d . 1 . C
C22 .02550(8) -.0804(2) .24984(7) .0781(4) Uani d . 1 . C

loop_
_atom_type_symbol
_atom_type_description
_atom_type_scat_dispersion_real
_atom_type_scat_dispersion_imag
_atom_type_scat_source
C C 0.0033 0.0016 'International Tables Vol C Tables 4.2.6.8 and 6.1.1.4'
H H 0.0000 0.0000 'International Tables Vol C Tables 4.2.6.8 and 6.1.1.4'
N N 0.0061 0.0033 'International Tables Vol C Tables 4.2.6.8 and 6.1.1.4'
O O 0.0106 0.0060 'International Tables Vol C Tables 4.2.6.8 and 6.1.1.4'

loop_
_geom_angle_atom_site_label_1
_geom_angle_atom_site_label_2
_geom_angle_atom_site_label_3
_geom_angle
_geom_angle_publ_flag
C1a C1 C2 112.90(8) no
C1a C1 H1A 108.6(7) ?
C2 C1 H1A 108.9(7) ?
C1a C1 H1B 109.5(7) ?
C2 C1 H1B 112.0(7) ?
H1A C1 H1B 104.6(9) ?
C4a C1a N10 120.11(9) yes
C4a C1a C1 124.08(8) yes
N10 C1a C1 115.78(7) yes
C1 C2 C11 110.30(9) no
C1 C2 C12 109.85(9) no
C11 C2 C12 109.81(9) no
C1 C2 C3 107.78(8) no
C11 C2 C3 109.19(9) no
C12 C2 C3 109.89(9) no
C4 C3 C2 114.01(9) no
C4 C3 H3A 105.8(8) ?
C2 C3 H3A 109.0(8) ?
C4 C3 H3B 109.2(9) ?
C2 C3 H3B 109.0(9) ?
H3A C3 H3B 109.8(11) ?
O1 C4 C4a 121.85(10) no
O1 C4 C3 120.38(9) no
C4a C4 C3 117.74(8) no
C1a C4a C4 119.49(9) yes
C1a C4a C9 120.57(8) yes
C4 C4a C9 119.94(8) yes
O2 C5 C5a 121.31(10) no
O2 C5 C6 121.54(10) no
C5a C5 C6 117.14(8) no
C8a C5a C5 119.44(9) yes
C8a C5a C9 121.49(9) yes
C5 C5a C9 119.04(8) yes
C5 C6 C7 113.92(8) no
C5 C6 H6A 105.0(8) ?
C7 C6 H6A 107.2(8) ?
C5 C6 H6B 108.1(7) ?
C7 C6 H6B 108.5(7) ?
H6A C6 H6B 114.2(10) ?
C13 C7 C14 108.33(9) no
C13 C7 C8 109.55(8) no
C14 C7 C8 111.25(8) no
C13 C7 C6 110.13(8) no
C14 C7 C6 109.67(8) no
C8 C7 C6 107.92(8) no
C8a C8 C7 113.54(8) no
C8a C8 H8A 108.8(7) ?
C7 C8 H8A 111.9(7) ?
C8a C8 H8B 106.8(7) ?
C7 C8 H8B 109.8(7) ?
H8A C8 H8B 105.6(9) ?
C5a C8a N10 119.61(8) yes
C5a C8a C8 124.53(9) yes
N10 C8a C8 115.79(8) yes
C5a C9 C4a 108.92(7) no
C5a C9 C15 112.43(8) no
C4a C9 C15 112.15(8) no
C5a C9 H9 108.7(6) ?
C4a C9 H9 108.4(6) ?
C15 C9 H9 106.1(6) ?
C1a N10 C8a 120.97(7) yes
C1a N10 H10 117.6(7) ?
C8a N10 H10 121.4(7) ?
C2 C11 H11A 108.5(8) ?
C2 C11 H11B 115.2(8) ?
H11A C11 H11B 108.4(13) ?
C2 C11 H11C 107.6(8) ?
H11A C11 H11C 107.4(12) ?
H11B C11 H11C 109.5(13) ?
C2 C12 H12A 113.1(9) ?
C2 C12 H12B 111.0(8) ?
H12A C12 H12B 106.9(12) ?
C2 C12 H12C 107.9(11) ?
H12A C12 H12C 113.1(14) ?
H12B C12 H12C 104.6(13) ?
C7 C13 H13A 110.4(7) ?
C7 C13 H13B 109.9(7) ?
H13A C13 H13B 105.4(10) ?
C7 C13 H13C 108.2(7) ?
H13A C13 H13C 114.3(10) ?
H13B C13 H13C 108.6(10) ?
C7 C14 H14A 110.5(7) ?
C7 C14 H14B 109.9(7) ?
H14A C14 H14B 107.2(10) ?
C7 C14 H14C 109.0(9) ?
H14A C14 H14C 111.9(12) ?
H14B C14 H14C 108.3(12) ?
C16 C15 C9 113.85(8) no
C16 C15 H15A 108.8(7) ?
C9 C15 H15A 107.7(6) ?
C16 C15 H15B 110.7(7) ?
C9 C15 H15B 106.9(7) ?
H15A C15 H15B 108.8(10) ?
C17 C16 C15 113.11(9) ?
C17 C16 H16A 109.6(7) ?
C15 C16 H16A 113.4(8) ?
C17 C16 H16B 109.9(7) ?
C15 C16 H16B 109.5(7) ?
H16A C16 H16B 100.7(11) ?
C18 C17 C22 118.20(10) ?
C18 C17 C16 121.00(10) ?
C22 C17 C16 120.80(10) ?
C17 C18 C19 121.59(12) ?
C17 C18 H18 121.3(8) ?
C19 C18 H18 117.1(8) ?
C20 C19 C18 119.71(12) ?
C20 C19 H19 121.4(7) ?
C18 C19 H19 118.9(7) ?
C19 C20 C21 119.65(11) ?
C19 C20 H20 118.0(9) ?
C21 C20 H20 122.3(9) ?
C20 C21 C22 120.73(14) ?
C20 C21 H21 120.8(9) ?
C22 C21 H21 118.3(9) ?
C17 C22 C21 120.12(13) ?
C17 C22 H22 118.1(8) ?
C21 C22 H22 121.7(8) ?

loop_
_geom_bond_atom_site_label_1
_geom_bond_atom_site_label_2
_geom_bond_site_symmetry_2
_geom_bond_distance
_geom_bond_publ_flag
O1 C4 . 1.2334(11) yes
O2 C5 . 1.2207(13) yes
C1 C1a . 1.4948(14) yes
C1 C2 . 1.5239(14) no
C1a C4a . 1.3578(12) yes
C1a N10 . 1.3725(12) yes
C2 C11 . 1.5245(15) no
C2 C12 . 1.525(2) no
C2 C3 . 1.5281(14) no
C3 C4 . 1.503(2) no
C4 C4a . 1.4464(13) yes
C4a C9 . 1.5109(14) no
C5 C5a . 1.4573(14) yes
C5 C6 . 1.495(2) yes
C5a C8a . 1.3528(12) yes
C5a C9 . 1.5035(13) yes
C6 C7 . 1.5295(15) no
C7 C13 . 1.5223(15) no
C7 C14 . 1.5239(14) no
C7 C8 . 1.5267(14) no
C8 C8a . 1.4931(13) yes
C8a N10 . 1.3818(13) yes
C9 C15 . 1.5383(13) no
C15 C16 . 1.5284(15) no
C16 C17 . 1.5047(13) no
C17 C18 . 1.376(2) ?
C17 C22 . 1.379(2) ?
C18 C19 . 1.379(2) ?
C19 C20 . 1.361(2) ?
C20 C21 . 1.370(2) ?
C21 C22 . 1.382(2) ?

loop_
_geom_torsion_atom_site_label_1
_geom_torsion_atom_site_label_2
_geom_torsion_atom_site_label_3
_geom_torsion_atom_site_label_4
_geom_torsion
_geom_torsion_publ_flag
C2 C1 C1a C4a -19.02(11) ?
C2 C1 C1a N10 163.05(7) ?
C1a C1 C2 C11 -71.22(11) ?
C1a C1 C2 C12 167.60(8) ?
C1a C1 C2 C3 47.89(10) ?
C1 C2 C3 C4 -54.79(10) ?
C11 C2 C3 C4 65.03(11) ?
C12 C2 C3 C4 -174.48(8) ?
C2 C3 C4 O1 -150.61(8) ?
C2 C3 C4 C4a 31.41(11) ?
N10 C1a C4a C4 170.51(7) ?
C1 C1a C4a C4 -7.34(12) ?
N10 C1a C4a C9 -10.31(11) ?
C1 C1a C4a C9 171.85(7) ?
O1 C4 C4a C1a -176.95(8) ?
C3 C4 C4a C1a 0.99(11) ?
O1 C4 C4a C9 3.86(12) ?
C3 C4 C4a C9 -178.20(7) ?
O2 C5 C5a C8a -173.16(9) ?
C6 C5 C5a C8a 7.88(12) ?
O2 C5 C5a C9 4.61(14) ?
C6 C5 C5a C9 -174.35(8) ?
O2 C5 C6 C7 143.49(10) ?
C5a C5 C6 C7 -37.55(12) ?
C5 C6 C7 C13 174.76(9) ?
C5 C6 C7 C14 -66.12(12) ?
C5 C6 C7 C8 55.21(10) ?
C13 C7 C8 C8a -165.21(8) ?
C14 C7 C8 C8a 75.05(10) ?
C6 C7 C8 C8a -45.30(9) ?
C5 C5a C8a N10 -175.60(8) ?
C9 C5a C8a N10 6.68(12) ?
C5 C5a C8a C8 1.28(13) ?
C9 C5a C8a C8 -176.43(8) ?
C7 C8 C8a C5a 19.24(12) ?
C7 C8 C8a N10 -163.77(7) ?
C8a C5a C9 C4a -27.04(11) ?
C5 C5a C9 C4a 155.24(8) ?
C8a C5a C9 C15 97.89(10) ?
C5 C5a C9 C15 -79.83(10) yes
C1a C4a C9 C5a 28.78(10) ?
C4 C4a C9 C5a -152.04(7) ?
C1a C4a C9 C15 -96.32(9) yes
C4 C4a C9 C15 82.86(9) ?
C4a C1a N10 C8a -13.97(11) ?
C1 C1a N10 C8a 164.05(7) ?
C5a C8a N10 C1a 15.89(12) ?
C8 C8a N10 C1a -161.26(7) ?
C5a C9 C15 C16 -62.93(12) ?
C4a C9 C15 C16 60.21(12) ?
C9 C15 C16 C17 -179.72(10) yes
C15 C16 C17 C18 -91.52(13) ?
C15 C16 C17 C22 89.59(14) ?
C22 C17 C18 C19 0.7(2) ?
C16 C17 C18 C19 -178.24(11) ?
C17 C18 C19 C20 -0.4(2) ?
C18 C19 C20 C21 -0.1(2) ?
C19 C20 C21 C22 0.2(2) ?
C18 C17 C22 C21 -0.5(2) ?
C16 C17 C22 C21 178.43(12) ?
C20 C21 C22 C17 0.0(2) ?

loop_
_cod_related_entry_id
_cod_related_entry_database
_cod_related_entry_code
1 ChemSpider 3358300
